data_7058000
loop_
_publ_author_name
'Achar, Gautam'
'C. R., Shahini'
'Patil, Siddappa A.'
'Ma\/lecki, Jan Grzegorz'
'Budagumpi, Srinivasa'

_publ_section_title
;
 Coumarin-substituted 1,2,4-triazole-derived silver(i) and gold(i)
 complexes: synthesis, characterization and anticancer studies
;
_journal_issue 3
_journal_name_full 'New Journal of Chemistry'
_journal_page_first 1216
_journal_paper_doi 10.1039/C8NJ02927J
_journal_volume 43
_journal_year 2019
_chemical_formula_moiety 'C15 H16 N3 O2, F6 P'
_chemical_formula_sum 'C15 H16 F6 N3 O2 P'
_chemical_formula_weight 415.28
_space_group_crystal_system monoclinic
_space_group_IT_number 14
_space_group_name_Hall '-P 2ybc'
_space_group_name_H-M_alt 'P 1 21/c 1'
_symmetry_space_group_name_Hall '-P 2ybc'
_symmetry_space_group_name_H-M 'P 1 21/c 1'
_atom_sites_solution_hydrogens geom
_atom_sites_solution_primary direct
_audit_creation_date 2017-01-26
_audit_creation_method
;
Olex2 1.2
(compiled 2016.11.30 svn.r3356 for OlexSys, GUI svn.r5269)
;
_audit_update_record
;
2018-11-25 deposited with the CCDC.
2018-12-03 downloaded from the CCDC.
;
_cell_angle_alpha 90
_cell_angle_beta 96.654(7)
_cell_angle_gamma 90
_cell_formula_units_Z 4
_cell_length_a 7.1837(5)
_cell_length_b 19.7871(13)
_cell_length_c 12.2069(9)
_cell_measurement_reflns_used 2391
_cell_measurement_temperature 295(2)
_cell_measurement_theta_max 27.0830
_cell_measurement_theta_min 3.6290
_cell_volume 1723.5(2)
_computing_cell_refinement 'CrysAlisPro 1.171.38.46 (Rigaku OD, 2015)'
_computing_data_collection 'CrysAlisPro 1.171.38.46 (Rigaku OD, 2015)'
_computing_data_reduction 'CrysAlisPro 1.171.38.46 (Rigaku OD, 2015)'
_computing_molecular_graphics 'Olex2 (Dolomanov et al., 2009)'
_computing_publication_material 'Olex2 (Dolomanov et al., 2009)'
_computing_structure_refinement 'ShelXL (Sheldrick, 2015)'
_computing_structure_solution 'ShelXS (Sheldrick, 2008)'
_diffrn_ambient_temperature 295(2)
_diffrn_detector 'CCD plate'
_diffrn_detector_area_resol_mean 10.4015
_diffrn_detector_type Atlas
_diffrn_measured_fraction_theta_full 0.9967
_diffrn_measured_fraction_theta_max 0.8561
_diffrn_measurement_details
;
List of Runs (angles in degrees, time in seconds):

  # Type    Start    End  Width  t~exp~   \w     \q     \k     \f   Frames
#--------------------------------------------------------------------------
  1  \w    -92.00 -20.00   1.00  105.11    --  -11.54 -19.00-150.00   72
  2  \w    -88.00  27.00   1.00  105.11    --  -11.54 -19.00 -90.00  115
;
_diffrn_measurement_device 'four-circle diffractometer'
_diffrn_measurement_device_type 'Xcalibur, Atlas, Gemini ultra'
_diffrn_measurement_method '\w scans'
_diffrn_orient_matrix_type 'CrysAlisPro convention (1999,Acta A55,543-557)'
_diffrn_orient_matrix_UB_11 -0.0614260000
_diffrn_orient_matrix_UB_12 -0.0110735000
_diffrn_orient_matrix_UB_13 -0.0462091000
_diffrn_orient_matrix_UB_21 -0.0609092000
_diffrn_orient_matrix_UB_22 0.0274249000
_diffrn_orient_matrix_UB_23 0.0073890000
_diffrn_orient_matrix_UB_31 0.0488879000
_diffrn_orient_matrix_UB_32 0.0202583000
_diffrn_orient_matrix_UB_33 -0.0351360000
_diffrn_radiation_monochromator graphite
_diffrn_radiation_probe x-ray
_diffrn_radiation_type 'Mo K\a'
_diffrn_radiation_wavelength 0.71073
_diffrn_reflns_av_R_equivalents 0.0462
_diffrn_reflns_av_unetI/netI 0.0641
_diffrn_reflns_Laue_measured_fraction_full 0.998
_diffrn_reflns_Laue_measured_fraction_max 0.855
_diffrn_reflns_limit_h_max 9
_diffrn_reflns_limit_h_min -9
_diffrn_reflns_limit_k_max 26
_diffrn_reflns_limit_k_min -20
_diffrn_reflns_limit_l_max 16
_diffrn_reflns_limit_l_min -11
_diffrn_reflns_number 8886
_diffrn_reflns_point_group_measured_fraction_full 0.998
_diffrn_reflns_point_group_measured_fraction_max 0.855
_diffrn_reflns_theta_full 25.242
_diffrn_reflns_theta_max 29.503
_diffrn_reflns_theta_min 3.305
_diffrn_source 'fine-focus sealed X-ray tube'
_diffrn_source_type 'Enhance (Mo) X-ray Source'
_exptl_absorpt_coefficient_mu 0.238
_exptl_absorpt_correction_T_max 1.00000
_exptl_absorpt_correction_T_min 0.79782
_exptl_absorpt_correction_type multi-scan
_exptl_absorpt_process_details
;
CrysAlisPro 1.171.38.46 (Rigaku Oxford Diffraction, 2015)
Empirical absorption correction using spherical harmonics,
 implemented in SCALE3 ABSPACK scaling algorithm.
;
_exptl_crystal_colour colourless
_exptl_crystal_density_diffrn 1.600
_exptl_crystal_description plate
_exptl_crystal_F_000 848
_exptl_crystal_size_max 0.12
_exptl_crystal_size_mid 0.10
_exptl_crystal_size_min 0.02
_refine_diff_density_max 0.286
_refine_diff_density_min -0.329
_refine_diff_density_rms 0.052
_refine_ls_extinction_method none
_refine_ls_goodness_of_fit_ref 1.021
_refine_ls_hydrogen_treatment constr
_refine_ls_matrix_type full
_refine_ls_number_parameters 246
_refine_ls_number_reflns 4105
_refine_ls_number_restraints 0
_refine_ls_restrained_S_all 1.021
_refine_ls_R_factor_all 0.1134
_refine_ls_R_factor_gt 0.0589
_refine_ls_shift/su_max 0.000
_refine_ls_shift/su_mean 0.000
_refine_ls_structure_factor_coef Fsqd
_refine_ls_weighting_details 'w=1/[\s^2^(Fo^2^)+(0.0430P)^2^+0.8390P] where P=(Fo^2^+2Fc^2^)/3'
_refine_ls_weighting_scheme calc
_refine_ls_wR_factor_gt 0.1157
_refine_ls_wR_factor_ref 0.1418
_reflns_Friedel_coverage 0.000
_reflns_number_gt 2383
_reflns_number_total 4105
_reflns_threshold_expression 'I > 2\s(I)'
_cod_data_source_file c8nj02927j2.cif
_cod_data_source_block 7
_cod_depositor_comments 'Adding full bibliography for 7058000--7058006.cif.'
_cod_database_code 7058000
_chemical_oxdiff_formula 'P1 F6 N3 O2 C15 H16'
_shelx_space_group_comment
;
The symmetry employed for this shelxl refinement is uniquely defined
by the following loop, which should always be used as a source of
symmetry information in preference to the above space-group names.
They are only intended as comments.
;
_reflns_odcompleteness_completeness 99.67
_reflns_odcompleteness_iscentric 1
_reflns_odcompleteness_theta 26.32
_olex2_refinement_description
;
1. Fixed Uiso
 At 1.2 times of:
  All C(H) groups, All C(H,H) groups
 At 1.5 times of:
  All C(H,H,H) groups
2.a Secondary CH2 refined with riding coordinates:
 C3(H3A,H3B), C14(H14A,H14B)
2.b Aromatic/amide H refined with riding coordinates:
 C1(H1), C2(H2), C5(H5), C8(H8), C9(H9), C11(H11)
2.c Idealised Me refined as rotating group:
 C13(H13A,H13B,H13C), C15(H15A,H15B,H15C)
;
_shelx_shelxl_version_number 2016/4
_olex2_submission_special_instructions 'No special instructions were received'
_oxdiff_exptl_absorpt_empirical_details
;
Empirical correction (ABSPACK) includes:
- Absorption correction using spherical harmonics
- Frame scaling
;
_oxdiff_exptl_absorpt_empirical_full_max 1.121
_oxdiff_exptl_absorpt_empirical_full_min 0.759

loop_
_space_group_symop_operation_xyz
'x, y, z'
'-x, y+1/2, -z+1/2'
'-x, -y, -z'
'x, -y-1/2, z-1/2'

loop_
_atom_site_label
_atom_site_type_symbol
_atom_site_fract_x
_atom_site_fract_y
_atom_site_fract_z
_atom_site_U_iso_or_equiv
_atom_site_adp_type
_atom_site_occupancy
_atom_site_site_symmetry_order
_atom_site_calc_flag
_atom_site_refinement_flags_posn
O1 O -0.1923(3) 0.52387(10) 0.19142(16) 0.0491(5) Uani 1 1 d .
O2 O -0.1295(3) 0.58889(12) 0.33710(18) 0.0653(7) Uani 1 1 d .
N1 N -0.0550(3) 0.85650(11) 0.07769(18) 0.0401(6) Uani 1 1 d .
N2 N -0.2285(4) 0.85029(13) 0.1110(2) 0.0556(7) Uani 1 1 d .
N3 N -0.1509(3) 0.75887(10) 0.02519(18) 0.0376(5) Uani 1 1 d .
C1 C -0.0089(4) 0.80197(13) 0.0269(2) 0.0390(6) Uani 1 1 d .
H1 H 0.102930 0.794666 -0.002764 0.047 Uiso 1 1 calc R
C2 C -0.2827(4) 0.79071(15) 0.0774(3) 0.0531(8) Uani 1 1 d .
H2 H -0.398068 0.771976 0.087759 0.064 Uiso 1 1 calc R
C3 C -0.1639(4) 0.69235(12) -0.0266(2) 0.0421(7) Uani 1 1 d .
H3A H -0.055883 0.685886 -0.066344 0.051 Uiso 1 1 calc R
H3B H -0.274836 0.691113 -0.080096 0.051 Uiso 1 1 calc R
C4 C -0.1732(3) 0.63469(13) 0.0530(2) 0.0347(6) Uani 1 1 d .
C5 C -0.1446(4) 0.64196(14) 0.1624(2) 0.0425(7) Uani 1 1 d .
H5 H -0.117425 0.684792 0.191311 0.051 Uiso 1 1 calc R
C6 C -0.1539(4) 0.58612(15) 0.2377(3) 0.0481(7) Uani 1 1 d .
C7 C -0.2250(4) 0.51500(13) 0.0782(2) 0.0398(6) Uani 1 1 d .
C8 C -0.2678(4) 0.45032(14) 0.0416(3) 0.0494(8) Uani 1 1 d .
H8 H -0.272605 0.415083 0.091644 0.059 Uiso 1 1 calc R
C9 C -0.3032(4) 0.43869(14) -0.0695(3) 0.0492(8) Uani 1 1 d .
H9 H -0.331436 0.395056 -0.094436 0.059 Uiso 1 1 calc R
C10 C -0.2978(4) 0.49078(14) -0.1461(2) 0.0428(7) Uani 1 1 d .
C11 C -0.2532(4) 0.55487(13) -0.1069(2) 0.0390(6) Uani 1 1 d .
H11 H -0.247432 0.590023 -0.156938 0.047 Uiso 1 1 calc R
C12 C -0.2165(3) 0.56846(12) 0.0060(2) 0.0342(6) Uani 1 1 d .
C13 C -0.3412(5) 0.47755(16) -0.2676(3) 0.0582(9) Uani 1 1 d .
H13A H -0.357934 0.519758 -0.306247 0.087 Uiso 1 1 calc GR
H13B H -0.454045 0.451321 -0.280703 0.087 Uiso 1 1 calc GR
H13C H -0.239445 0.453104 -0.293443 0.087 Uiso 1 1 calc GR
C14 C 0.0507(5) 0.91942(14) 0.1014(3) 0.0593(9) Uani 1 1 d .
H14A H 0.073718 0.925473 0.180654 0.071 Uiso 1 1 calc R
H14B H -0.024656 0.957199 0.071308 0.071 Uiso 1 1 calc R
C15 C 0.2323(5) 0.92009(17) 0.0548(3) 0.0663(10) Uani 1 1 d .
H15A H 0.211339 0.911409 -0.022982 0.099 Uiso 1 1 calc GR
H15B H 0.312798 0.885789 0.090007 0.099 Uiso 1 1 calc GR
H15C H 0.290506 0.963522 0.067361 0.099 Uiso 1 1 calc GR
P1 P 0.33534(11) 0.75331(4) 0.29712(6) 0.0440(2) Uani 1 1 d .
F1 F 0.1360(3) 0.78875(11) 0.28419(17) 0.0815(7) Uani 1 1 d .
F2 F 0.5333(3) 0.71843(12) 0.31035(19) 0.0881(7) Uani 1 1 d .
F3 F 0.3563(3) 0.77189(11) 0.42472(15) 0.0776(6) Uani 1 1 d .
F4 F 0.4309(3) 0.82204(10) 0.27282(19) 0.0899(7) Uani 1 1 d .
F5 F 0.3109(3) 0.73590(11) 0.16995(15) 0.0766(6) Uani 1 1 d .
F6 F 0.2370(3) 0.68532(10) 0.32286(19) 0.0916(7) Uani 1 1 d .

loop_
_atom_site_aniso_label
_atom_site_aniso_U_11
_atom_site_aniso_U_22
_atom_site_aniso_U_33
_atom_site_aniso_U_23
_atom_site_aniso_U_13
_atom_site_aniso_U_12
O1 0.0610(13) 0.0440(11) 0.0416(12) 0.0103(9) 0.0034(10) 0.0001(10)
O2 0.0880(18) 0.0734(16) 0.0327(13) 0.0084(11) -0.0001(12) -0.0025(13)
N1 0.0521(15) 0.0355(12) 0.0327(13) -0.0022(10) 0.0052(11) -0.0021(11)
N2 0.0571(17) 0.0485(15) 0.0639(18) -0.0129(13) 0.0191(14) 0.0032(13)
N3 0.0459(13) 0.0328(12) 0.0349(13) -0.0015(10) 0.0081(10) -0.0023(10)
C1 0.0489(16) 0.0353(14) 0.0340(15) 0.0015(12) 0.0099(13) 0.0013(13)
C2 0.0489(18) 0.0477(18) 0.066(2) -0.0110(16) 0.0188(16) -0.0034(15)
C3 0.0570(18) 0.0311(14) 0.0387(16) -0.0023(12) 0.0077(13) -0.0030(13)
C4 0.0319(14) 0.0354(14) 0.0373(15) 0.0011(12) 0.0061(11) -0.0014(11)
C5 0.0469(17) 0.0398(15) 0.0400(17) -0.0016(13) 0.0014(13) -0.0022(13)
C6 0.0475(17) 0.0512(18) 0.0448(19) 0.0067(15) 0.0019(14) 0.0010(14)
C7 0.0384(15) 0.0401(15) 0.0411(17) 0.0054(13) 0.0055(13) 0.0040(12)
C8 0.0540(19) 0.0317(15) 0.062(2) 0.0077(14) 0.0063(16) 0.0012(14)
C9 0.0447(17) 0.0348(15) 0.068(2) -0.0104(15) 0.0070(15) -0.0023(13)
C10 0.0406(16) 0.0384(15) 0.0505(18) -0.0070(14) 0.0101(13) 0.0000(13)
C11 0.0418(16) 0.0357(14) 0.0407(17) 0.0017(12) 0.0104(12) -0.0005(12)
C12 0.0304(13) 0.0353(14) 0.0375(15) 0.0002(12) 0.0064(11) 0.0025(11)
C13 0.064(2) 0.0523(18) 0.058(2) -0.0158(16) 0.0082(17) -0.0057(16)
C14 0.084(3) 0.0362(16) 0.057(2) -0.0088(15) 0.0081(18) -0.0157(16)
C15 0.073(2) 0.056(2) 0.070(2) -0.0004(18) 0.0050(19) -0.0215(18)
P1 0.0492(5) 0.0478(5) 0.0358(4) 0.0006(3) 0.0086(3) -0.0005(4)
F1 0.0638(13) 0.1123(17) 0.0685(14) -0.0060(12) 0.0079(10) 0.0312(12)
F2 0.0660(13) 0.1072(17) 0.0894(17) -0.0132(13) 0.0014(11) 0.0334(12)
F3 0.0905(15) 0.1044(16) 0.0375(11) -0.0081(10) 0.0053(10) 0.0041(12)
F4 0.1150(18) 0.0654(13) 0.0939(17) 0.0047(12) 0.0321(14) -0.0285(12)
F5 0.0840(14) 0.1056(16) 0.0404(11) -0.0166(10) 0.0088(10) 0.0021(12)
F6 0.1152(19) 0.0650(13) 0.0981(18) 0.0096(12) 0.0270(14) -0.0265(12)

loop_
_atom_type_symbol
_atom_type_description
_atom_type_scat_dispersion_real
_atom_type_scat_dispersion_imag
_atom_type_scat_source
C C 0.0033 0.0016 'International Tables Vol C Tables 4.2.6.8 and 6.1.1.4'
H H 0.0000 0.0000 'International Tables Vol C Tables 4.2.6.8 and 6.1.1.4'
F F 0.0171 0.0103 'International Tables Vol C Tables 4.2.6.8 and 6.1.1.4'
N N 0.0061 0.0033 'International Tables Vol C Tables 4.2.6.8 and 6.1.1.4'
O O 0.0106 0.0060 'International Tables Vol C Tables 4.2.6.8 and 6.1.1.4'
P P 0.1023 0.0942 'International Tables Vol C Tables 4.2.6.8 and 6.1.1.4'

loop_
_geom_angle_atom_site_label_1
_geom_angle_atom_site_label_2
_geom_angle_atom_site_label_3
_geom_angle
C6 O1 C7 121.9(2)
N2 N1 C14 119.2(2)
C1 N1 N2 111.0(2)
C1 N1 C14 129.8(2)
C2 N2 N1 103.9(2)
C1 N3 C2 105.7(2)
C1 N3 C3 126.6(2)
C2 N3 C3 127.6(2)
N1 C1 N3 107.6(2)
N2 C2 N3 111.8(3)
N3 C3 C4 114.2(2)
C5 C4 C3 123.4(2)
C5 C4 C12 119.6(2)
C12 C4 C3 116.9(2)
C4 C5 C6 122.8(3)
O1 C6 C5 116.6(3)
O2 C6 O1 117.0(3)
O2 C6 C5 126.4(3)
C8 C7 O1 116.5(2)
C8 C7 C12 121.9(3)
C12 C7 O1 121.6(2)
C9 C8 C7 119.0(3)
C8 C9 C10 121.5(3)
C9 C10 C13 120.9(3)
C11 C10 C9 118.1(3)
C11 C10 C13 121.0(3)
C10 C11 C12 121.9(3)
C7 C12 C4 117.6(2)
C7 C12 C11 117.6(2)
C11 C12 C4 124.8(2)
N1 C14 C15 112.9(3)
F1 P1 F3 88.70(11)
F2 P1 F1 179.73(14)
F2 P1 F3 91.08(12)
F2 P1 F5 90.07(12)
F4 P1 F1 90.44(13)
F4 P1 F2 89.40(13)
F4 P1 F3 89.47(12)
F4 P1 F5 90.25(12)
F4 P1 F6 178.84(13)
F5 P1 F1 90.15(11)
F5 P1 F3 178.82(13)
F6 P1 F1 88.68(13)
F6 P1 F2 91.48(13)
F6 P1 F3 89.76(12)
F6 P1 F5 90.49(12)

loop_
_geom_bond_atom_site_label_1
_geom_bond_atom_site_label_2
_geom_bond_distance
O1 C6 1.370(3)
O1 C7 1.386(3)
O2 C6 1.207(3)
N1 N2 1.361(3)
N1 C1 1.306(3)
N1 C14 1.469(3)
N2 C2 1.293(4)
N3 C1 1.328(3)
N3 C2 1.356(3)
N3 C3 1.459(3)
C3 C4 1.505(3)
C4 C5 1.335(4)
C4 C12 1.450(4)
C5 C6 1.444(4)
C7 C8 1.378(4)
C7 C12 1.383(4)
C8 C9 1.370(4)
C9 C10 1.395(4)
C10 C11 1.380(4)
C10 C13 1.503(4)
C11 C12 1.399(4)
C14 C15 1.482(4)
P1 F1 1.586(2)
P1 F2 1.572(2)
P1 F3 1.5905(19)
P1 F4 1.567(2)
P1 F5 1.5799(19)
P1 F6 1.568(2)

loop_
_geom_hbond_atom_site_label_D
_geom_hbond_atom_site_label_H
_geom_hbond_atom_site_label_A
_geom_hbond_distance_DH
_geom_hbond_distance_HA
_geom_hbond_distance_DA
_geom_hbond_angle_DHA
_geom_hbond_site_symmetry_A
C1 H1 F6 0.93 2.47 3.226(3) 138.7 4_575
C3 H3B F2 0.97 2.54 3.287(4) 133.6 4_475
